data_4322468
loop_
_publ_author_name
'Teresa J. Neal'
'Seong-Joo Kang'
'Charles E. Schulz'
'W. Robert Scheidt'

_publ_section_title
;
 Molecular Structures and Magnetochemistry of Two
 (\b-Oxooctaethylchlorinato)copper(II) Derivatives: [Cu(oxoOEC)] and
 [Cu(oxoOEC.)]SbCl6
;
_journal_name_full 'Inorganic Chemistry'
_journal_page_first 4294
_journal_page_last 4302
_journal_paper_doi 10.1021/ic9903026
_journal_volume 38
_journal_year 1999
_chemical_formula_sum 'C36 H39 Cl6 Cu N4 O Sb'
_chemical_formula_weight 941.70
_chemical_name_systematic
;
 ?
;
_space_group_IT_number 2
_symmetry_cell_setting triclinic
_symmetry_space_group_name_Hall '-P 1'
_symmetry_space_group_name_H-M 'P -1'
_atom_sites_solution_hydrogens geom
_atom_sites_solution_primary direct
_atom_sites_solution_secondary difmap
_audit_creation_method SHELXL
_cell_angle_alpha 93.77(3)
_cell_angle_beta 102.168(10)
_cell_angle_gamma 74.073(10)
_cell_formula_units_Z 2
_cell_length_a 13.0630(10)
_cell_length_b 14.108(2)
_cell_length_c 11.4860(10)
_cell_measurement_temperature 293(2)
_cell_volume 1989.7(4)
_computing_structure_refinement 'SHELXL-93 (Sheldrick, 1993)'
_computing_structure_solution 'SHELXS-86 (Sheldrick, 1990)'
_diffrn_ambient_temperature 293(2)
_diffrn_radiation_monochromator graphite
_diffrn_radiation_source 'fine-focus sealed tube'
_diffrn_radiation_type MoK\a
_diffrn_radiation_wavelength 0.71073
_diffrn_reflns_av_R_equivalents 0.0497
_diffrn_reflns_av_sigmaI/netI 0.0251
_diffrn_reflns_limit_h_max 18
_diffrn_reflns_limit_h_min -7
_diffrn_reflns_limit_k_max 19
_diffrn_reflns_limit_k_min -17
_diffrn_reflns_limit_l_max 13
_diffrn_reflns_limit_l_min -15
_diffrn_reflns_number 9276
_diffrn_reflns_theta_max 29.83
_diffrn_reflns_theta_min 2.20
_exptl_absorpt_coefficient_mu 1.650
_exptl_crystal_density_diffrn 1.572
_exptl_crystal_F_000 946
_refine_diff_density_max 1.108
_refine_diff_density_min -0.908
_refine_diff_density_rms 0.113
_refine_ls_extinction_method none
_refine_ls_goodness_of_fit_all 1.090
_refine_ls_goodness_of_fit_obs 1.108
_refine_ls_matrix_type full
_refine_ls_number_parameters 458
_refine_ls_number_reflns 8649
_refine_ls_number_restraints 0
_refine_ls_restrained_S_all 1.090
_refine_ls_restrained_S_obs 1.108
_refine_ls_R_factor_all 0.0480
_refine_ls_R_factor_obs 0.0412
_refine_ls_shift/esd_max -0.001
_refine_ls_shift/esd_mean 0.000
_refine_ls_structure_factor_coef Fsqd
_refine_ls_weighting_details 'w=1/[\s^2^(Fo^2^)+(0.0575P)^2^+3.0562P] where P=(Fo^2^+2Fc^2^)/3'
_refine_ls_weighting_scheme calc
_refine_ls_wR_factor_all 0.1072
_refine_ls_wR_factor_obs 0.1027
_reflns_number_observed 7710
_reflns_number_total 8649
_reflns_observed_criterion >2sigma(I)
_cod_data_source_file ic9903026.cif
_cod_data_source_block sd:cumpox
_cod_depositor_comments
;
The following automatic conversions were performed:

'_refine_ls_weighting_scheme' value 'calc
w=1/[\s^2^(Fo^2^)+(0.0575P)^2^+3.0562P] where P=(Fo^2^+2Fc^2^)/3' was
changed to 'calc'. New tag '_refine_ls_weighting_details' was
created. The value of the new tag was set to
'w=1/[\s^2^(Fo^2^)+(0.0575P)^2^+3.0562P] where P=(Fo^2^+2Fc^2^)/3'.

Automatic conversion script
Id: cif_fix_values 3143 2015-03-26 13:38:13Z robertas 
;
_cod_database_code 4322468

loop_
_symmetry_equiv_pos_as_xyz
'x, y, z'
'-x, -y, -z'

loop_
_atom_site_aniso_label
_atom_site_aniso_U_11
_atom_site_aniso_U_22
_atom_site_aniso_U_33
_atom_site_aniso_U_23
_atom_site_aniso_U_13
_atom_site_aniso_U_12
Cu 0.0181(2) 0.0144(2) 0.0122(2) 0.00337(14) 0.00420(13) 0.00146(13)
N(1) 0.0138(11) 0.0182(11) 0.0138(12) 0.0013(10) 0.0028(9) -0.0011(9)
N(2) 0.0253(13) 0.0138(11) 0.0116(12) -0.0010(10) 0.0038(10) -0.0035(10)
N(3) 0.0288(14) 0.0159(12) 0.0177(14) 0.0062(11) 0.0098(11) 0.0054(10)
N(4) 0.0171(12) 0.0274(14) 0.0161(13) 0.0082(11) 0.0050(10) 0.0035(10)
C(A1 0.0145(13) 0.0252(15) 0.018(2) 0.0042(13) 0.0040(11) -0.0041(11)
C(A2 0.0153(12) 0.0128(12) 0.0115(14) 0.0007(11) 0.0034(10) -0.0019(10)
C(A3 0.0246(14) 0.0153(13) 0.0105(14) 0.0000(11) 0.0026(11) -0.0045(11)
C(A4 0.035(2) 0.0160(14) 0.014(2) -0.0022(12) 0.0085(13) -0.0063(13)
C(A5 0.043(2) 0.0114(13) 0.020(2) 0.0017(12) 0.0162(14) 0.0005(13)
C(A6 0.035(2) 0.0187(14) 0.018(2) 0.0077(13) 0.0156(14) 0.0086(13)
C(A7 0.0214(15) 0.035(2) 0.016(2) 0.0087(14) 0.0081(12) 0.0068(13)
C(A8 0.0134(13) 0.036(2) 0.015(2) 0.0064(14) 0.0021(11) -0.0023(12)
C(B1 0.0157(13) 0.025(2) 0.021(2) 0.0059(13) 0.0022(11) -0.0067(12)
C(B2 0.0154(12) 0.0153(13) 0.0170(15) 0.0010(12) -0.0005(11) -0.0060(11)
C(B3 0.030(2) 0.0178(14) 0.0114(15) -0.0016(12) -0.0011(12) -0.0106(12)
C(B4 0.037(2) 0.0198(15) 0.011(2) -0.0009(12) 0.0000(12) -0.0130(14)
C(B5 0.058(2) 0.0102(13) 0.024(2) 0.0023(13) 0.023(2) 0.0034(14)
C(B6 0.049(2) 0.0171(15) 0.023(2) 0.0077(13) 0.022(2) 0.0096(14)
C(B7 0.0179(14) 0.050(2) 0.016(2) 0.012(2) 0.0059(12) 0.0063(14)
C(B8 0.0139(13) 0.052(2) 0.016(2) 0.014(2) 0.0006(11) -0.0036(14)
C(M1 0.0193(13) 0.0131(12) 0.0155(15) 0.0044(11) 0.0006(11) -0.0009(11)
C(M2 0.045(2) 0.0144(14) 0.018(2) -0.0036(12) 0.0125(14) -0.0076(14)
C(M3 0.031(2) 0.027(2) 0.019(2) 0.0134(14) 0.0117(14) 0.0132(14)
C(M4 0.0157(13) 0.035(2) 0.018(2) 0.0054(14) 0.0003(11) -0.0091(13)
O(1) 0.0223(11) 0.0346(14) 0.0346(15) 0.0068(12) -0.0066(10) -0.0191(11)
C(11 0.0241(15) 0.028(2) 0.019(2) 0.0029(14) 0.0030(12) -0.0107(13)
C(21 0.0214(14) 0.0160(13) 0.020(2) -0.0022(12) 0.0017(12) -0.0047(11)
C(31 0.036(2) 0.022(2) 0.017(2) 0.0027(13) -0.0050(13) -0.0119(14)
C(41 0.069(3) 0.038(2) 0.021(2) -0.008(2) 0.010(2) -0.041(2)
C(51 0.075(3) 0.0141(15) 0.028(2) -0.0018(14) 0.026(2) -0.005(2)
C(61 0.059(3) 0.021(2) 0.031(2) 0.012(2) 0.025(2) 0.018(2)
C(71 0.026(2) 0.060(3) 0.021(2) 0.016(2) 0.0035(14) 0.014(2)
C(81 0.022(2) 0.074(3) 0.024(2) 0.020(2) -0.0062(13) -0.019(2)
C(12 0.034(2) 0.041(2) 0.030(2) 0.001(2) 0.014(2) -0.009(2)
C(22 0.028(2) 0.026(2) 0.023(2) -0.0011(14) 0.0079(13) -0.0052(13)
C(32 0.032(2) 0.035(2) 0.030(2) 0.008(2) -0.0020(15) -0.010(2)
C(42 0.029(3) 0.027(3) 0.021(4) -0.002(3) -0.006(3) -0.013(3)
C(42 0.032(4) 0.027(3) 0.024(4) -0.008(3) 0.001(3) -0.015(3)
C(52 0.090(4) 0.027(2) 0.045(3) -0.013(2) 0.039(3) -0.026(2)
C(62 0.095(4) 0.040(2) 0.040(3) 0.025(2) 0.041(3) 0.027(3)
C(72 0.063(3) 0.082(4) 0.028(2) 0.033(3) 0.023(2) 0.040(3)
C(82 0.058(3) 0.099(4) 0.031(2) -0.007(3) 0.005(2) -0.055(3)
Sb 0.02873(12) 0.01513(10) 0.01503(12) 0.00206(8) 0.00964(8) 0.00313(8)
Cl(1 0.0294(4) 0.0158(3) 0.0288(4) -0.0027(3) 0.0072(3) 0.0002(3)
Cl(2 0.0426(5) 0.0264(4) 0.0363(5) -0.0023(4) 0.0209(4) -0.0134(4)
Cl(3 0.0283(4) 0.0284(4) 0.0205(4) 0.0096(3) 0.0105(3) 0.0032(3)
Cl(4 0.0544(6) 0.0183(4) 0.0225(4) 0.0007(3) 0.0161(4) 0.0094(4)
Cl(5 0.0237(4) 0.0530(6) 0.0360(5) -0.0035(5) 0.0049(4) 0.0005(4)
Cl(6 0.0841(8) 0.0259(4) 0.0171(4) 0.0043(3) 0.0201(5) 0.0090(5)

loop_
_atom_site_label
_atom_site_type_symbol
_atom_site_fract_x
_atom_site_fract_y
_atom_site_fract_z
_atom_site_U_iso_or_equiv
_atom_site_thermal_displace_type
_atom_site_occupancy
_atom_site_calc_flag
_atom_site_refinement_flags
_atom_site_disorder_group
Cu Cu 0.21494(3) 0.31674(3) -0.46376(3) 0.01575(9) Uani 1 d . .
N(1) N 0.2231(2) 0.1766(2) -0.4258(2) 0.0158(5) Uani 1 d . .
N(2) N 0.3505(2) 0.3097(2) -0.3436(2) 0.0173(5) Uani 1 d . .
N(3) N 0.2011(2) 0.4576(2) -0.4921(2) 0.0220(6) Uani 1 d . .
N(4) N 0.0776(2) 0.3237(2) -0.5820(2) 0.0214(6) Uani 1 d . .
C(A1 C 0.1504(2) 0.1255(2) -0.4786(3) 0.0191(6) Uani 1 d . .
C(A2 C 0.3020(2) 0.1169(2) -0.3449(3) 0.0135(5) Uani 1 d . .
C(A3 C 0.4137(3) 0.2312(2) -0.2753(3) 0.0171(6) Uani 1 d . .
C(A4 C 0.4029(3) 0.3828(2) -0.3126(3) 0.0214(6) Uani 1 d . .
C(A5 C 0.2720(3) 0.5118(2) -0.4423(3) 0.0246(7) Uani 1 d . .
C(A6 C 0.1202(3) 0.5207(2) -0.5712(3) 0.0252(7) Uani 1 d . .
C(A7 C 0.0150(3) 0.4036(3) -0.6502(3) 0.0260(8) Uani 1 d . .
C(A8 C 0.0280(2) 0.2502(3) -0.6179(3) 0.0221(7) Uani 1 d . .
C(B1 C 0.1801(2) 0.0248(2) -0.4269(3) 0.0205(6) Uani 1 d . .
C(B2 C 0.2849(2) 0.0160(2) -0.3366(3) 0.0161(6) Uani 1 d . .
C(B3 C 0.5076(3) 0.2538(2) -0.1983(3) 0.0197(6) Uani 1 d . .
C(B4 C 0.5022(3) 0.3483(2) -0.2226(3) 0.0225(7) Uani 1 d . .
C(B5 C 0.2347(3) 0.6122(2) -0.4893(3) 0.0308(9) Uani 1 d . .
C(B6 C 0.1413(3) 0.6168(2) -0.5692(3) 0.0308(9) Uani 1 d . .
C(B7 C -0.0753(3) 0.3786(3) -0.7321(3) 0.0301(8) Uani 1 d . .
C(B8 C -0.0678(2) 0.2833(3) -0.7129(3) 0.0281(8) Uani 1 d . .
C(M1 C 0.3908(2) 0.1406(2) -0.2757(3) 0.0169(6) Uani 1 d . .
H(M1 H 0.4396(2) 0.0924(2) -0.2251(3) 0.020 Uiso 1 calc R .
C(M2 C 0.3657(3) 0.4775(2) -0.3582(3) 0.0252(7) Uani 1 d . .
H(M2 H 0.4072(3) 0.5213(2) -0.3298(3) 0.030 Uiso 1 calc R .
C(M3 C 0.0339(3) 0.4949(3) -0.6432(3) 0.0282(8) Uani 1 d . .
H(M3 H -0.0164(3) 0.5438(3) -0.6917(3) 0.034 Uiso 1 calc R .
C(M4 C 0.0612(2) 0.1565(3) -0.5681(3) 0.0227(7) Uani 1 d . .
H(M4 H 0.0204(2) 0.1123(3) -0.5973(3) 0.027 Uiso 1 calc R .
O(1) O 0.1312(2) -0.0377(2) -0.4541(2) 0.0297(6) Uani 1 d . .
C(11 C 0.2719(3) -0.0047(3) -0.2116(3) 0.0230(7) Uani 1 d . .
H(1A H 0.2583(3) -0.0690(3) -0.2122(3) 0.028 Uiso 1 calc R .
H(1B H 0.3396(3) -0.0071(3) -0.1559(3) 0.028 Uiso 1 calc R .
C(21 C 0.3759(3) -0.0655(2) -0.3781(3) 0.0198(6) Uani 1 d . .
H(2A H 0.4449(3) -0.0643(2) -0.3269(3) 0.024 Uiso 1 calc R .
H(2B H 0.3636(3) -0.1291(2) -0.3686(3) 0.024 Uiso 1 calc R .
C(31 C 0.5912(3) 0.1829(3) -0.1113(3) 0.0257(7) Uani 1 d . .
H(3A H 0.5552(3) 0.1444(3) -0.0754(3) 0.031 Uiso 1 calc R .
H(3B H 0.6255(3) 0.2200(3) -0.0483(3) 0.031 Uiso 1 calc R .
C(41 C 0.5767(4) 0.4120(3) -0.1723(4) 0.0375(10) Uani 1 d . .
C(51 C 0.2952(4) 0.6889(3) -0.4549(4) 0.0380(10) Uani 1 d . .
H(5A H 0.3210(4) 0.6878(3) -0.3693(4) 0.046 Uiso 1 calc R .
H(5B H 0.2458(4) 0.7533(3) -0.4757(4) 0.046 Uiso 1 calc R .
C(61 C 0.0706(4) 0.7017(3) -0.6462(4) 0.0397(11) Uani 1 d . .
H(6A H 0.0835(4) 0.7627(3) -0.6104(4) 0.048 Uiso 1 calc R .
H(6B H -0.0051(4) 0.7048(3) -0.6496(4) 0.048 Uiso 1 calc R .
C(71 C -0.1528(3) 0.4467(4) -0.8253(3) 0.0406(11) Uani 1 d . .
H(7A H -0.1736(3) 0.5125(4) -0.7919(3) 0.049 Uiso 1 calc R .
H(7B H -0.2180(3) 0.4244(4) -0.8517(3) 0.049 Uiso 1 calc R .
C(81 C -0.1372(3) 0.2193(4) -0.7750(4) 0.0394(11) Uani 1 d . .
H(8A H -0.2092(3) 0.2605(4) -0.8073(4) 0.047 Uiso 1 calc R .
H(8B H -0.1444(3) 0.1752(4) -0.7177(4) 0.047 Uiso 1 calc R .
C(12 C 0.1805(3) 0.0717(3) -0.1681(4) 0.0341(9) Uani 1 d . .
H(1C H 0.1775(16) 0.0552(13) -0.0894(12) 0.051 Uiso 1 calc R .
H(1D H 0.1126(4) 0.0727(16) -0.2210(16) 0.051 Uiso 1 calc R .
H(1E H 0.1936(13) 0.1355(5) -0.1666(26) 0.051 Uiso 1 calc R .
C(22 C 0.3838(3) -0.0557(3) -0.5069(3) 0.0256(7) Uani 1 d . .
H(2C H 0.3910(22) 0.0087(7) -0.5187(7) 0.038 Uiso 1 calc R .
H(2D H 0.3193(10) -0.0650(20) -0.5589(3) 0.038 Uiso 1 calc R .
H(2E H 0.4461(13) -0.1047(13) -0.5243(8) 0.038 Uiso 1 calc R .
C(32 C 0.6792(3) 0.1127(3) -0.1691(4) 0.0331(8) Uani 1 d . .
H(3C H 0.6459(4) 0.0757(16) -0.2317(18) 0.050 Uiso 1 calc R .
H(3D H 0.7292(14) 0.0683(15) -0.1102(7) 0.050 Uiso 1 calc R .
H(3E H 0.7177(16) 0.1502(3) -0.2016(24) 0.050 Uiso 1 calc R .
C(42 C 0.6557(6) 0.3842(5) -0.0719(7) 0.0261(14) Uani 0.50 d P .
C(42 C 0.5616(6) 0.4585(5) -0.0572(7) 0.0274(14) Uani 0.50 d P .
C(52 C 0.3918(5) 0.6739(3) -0.5155(4) 0.0488(13) Uani 1 d . .
H(5C H 0.4395(17) 0.6091(11) -0.4982(28) 0.073 Uiso 1 calc R .
H(5D H 0.4305(19) 0.7223(18) -0.4864(25) 0.073 Uiso 1 calc R .
H(5E H 0.3663(5) 0.6807(28) -0.6001(5) 0.073 Uiso 1 calc R .
C(62 C 0.0923(5) 0.6927(4) -0.7734(4) 0.062(2) Uani 1 d . .
H(6C H 0.0875(36) 0.6293(14) -0.8061(15) 0.093 Uiso 1 calc R .
H(6D H 0.1637(15) 0.6996(33) -0.7716(7) 0.093 Uiso 1 calc R .
H(6E H 0.0393(23) 0.7435(21) -0.8220(11) 0.093 Uiso 1 calc R .
C(72 C -0.0993(4) 0.4493(4) -0.9323(4) 0.066(2) Uani 1 d . .
H(7C H -0.0881(36) 0.3863(13) -0.9719(25) 0.099 Uiso 1 calc R .
H(7D H -0.0307(19) 0.4640(35) -0.9046(7) 0.099 Uiso 1 calc R .
H(7E H -0.1459(19) 0.4992(25) -0.9869(22) 0.099 Uiso 1 calc R .
C(82 C -0.0903(4) 0.1586(5) -0.8755(4) 0.0566(15) Uani 1 d . .
H(8C H -0.0189(15) 0.1180(23) -0.8440(7) 0.085 Uiso 1 calc R .
H(8D H -0.0861(32) 0.2020(5) -0.9342(19) 0.085 Uiso 1 calc R .
H(8E H -0.1363(19) 0.1177(24) -0.9115(25) 0.085 Uiso 1 calc R .
Sb Sb 0.32667(2) 0.261383(15) 0.15203(2) 0.02055(7) Uani 1 d . .
Cl(1 Cl 0.40137(7) 0.09786(6) 0.08880(8) 0.0259(2) Uani 1 d . .
Cl(2 Cl 0.50308(8) 0.28727(6) 0.18622(9) 0.0324(2) Uani 1 d . .
Cl(3 Cl 0.35703(7) 0.20744(6) 0.35129(7) 0.0266(2) Uani 1 d . .
Cl(4 Cl 0.25901(8) 0.42413(6) 0.21870(8) 0.0343(2) Uani 1 d . .
Cl(5 Cl 0.15262(7) 0.23482(9) 0.11837(9) 0.0401(2) Uani 1 d . .
Cl(6 Cl 0.29410(11) 0.31547(7) -0.04571(8) 0.0454(3) Uani 1 d . .

loop_
_atom_type_symbol
_atom_type_description
_atom_type_scat_dispersion_real
_atom_type_scat_dispersion_imag
_atom_type_scat_source
Sb Sb -0.5866 1.5461 'International Tables Vol C Tables 4.2.6.8 and 6.1.1.4'
Cu Cu 0.3201 1.2651 'International Tables Vol C Tables 4.2.6.8 and 6.1.1.4'
Cl Cl 0.1484 0.1585 'International Tables Vol C Tables 4.2.6.8 and 6.1.1.4'
O O 0.0106 0.0060 'International Tables Vol C Tables 4.2.6.8 and 6.1.1.4'
N N 0.0061 0.0033 'International Tables Vol C Tables 4.2.6.8 and 6.1.1.4'
C C 0.0033 0.0016 'International Tables Vol C Tables 4.2.6.8 and 6.1.1.4'
H H 0.0000 0.0000 'International Tables Vol C Tables 4.2.6.8 and 6.1.1.4'

loop_
_geom_angle_atom_site_label_1
_geom_angle_atom_site_label_2
_geom_angle_atom_site_label_3
_geom_angle
_geom_angle_site_symmetry_1
_geom_angle_site_symmetry_3
_geom_angle_publ_flag
N(2) Cu N(3) 90.05(12) . . ?
N(2) Cu N(4) 178.99(10) . . ?
N(3) Cu N(4) 90.26(12) . . ?
N(2) Cu N(1) 89.84(10) . . ?
N(3) Cu N(1) 176.00(10) . . ?
N(4) Cu N(1) 89.78(11) . . ?
C(A2 N(1) C(A1 108.5(2) . . ?
C(A2 N(1) Cu 126.1(2) . . ?
C(A1 N(1) Cu 125.4(2) . . ?
C(A3 N(2) C(A4 104.6(3) . . ?
C(A3 N(2) Cu 127.9(2) . . ?
C(A4 N(2) Cu 127.4(2) . . ?
C(A5 N(3) C(A6 105.2(3) . . ?
C(A5 N(3) Cu 127.6(2) . . ?
C(A6 N(3) Cu 127.2(3) . . ?
C(A8 N(4) C(A7 105.0(3) . . ?
C(A8 N(4) Cu 128.2(2) . . ?
C(A7 N(4) Cu 126.8(3) . . ?
N(1) C(A1 C(M4 127.7(3) . . ?
N(1) C(A1 C(B1 111.0(3) . . ?
C(M4 C(A1 C(B1 121.4(3) . . ?
N(1) C(A2 C(M1 126.2(3) . . ?
N(1) C(A2 C(B2 113.4(3) . . ?
C(M1 C(A2 C(B2 120.4(2) . . ?
N(2) C(A3 C(M1 124.8(3) . . ?
N(2) C(A3 C(B3 112.0(3) . . ?
C(M1 C(A3 C(B3 123.1(3) . . ?
N(2) C(A4 C(M2 124.8(3) . . ?
N(2) C(A4 C(B4 111.1(3) . . ?
C(M2 C(A4 C(B4 124.1(3) . . ?
N(3) C(A5 C(M2 125.0(3) . . ?
N(3) C(A5 C(B5 111.0(3) . . ?
C(M2 C(A5 C(B5 124.0(4) . . ?
C(M3 C(A6 N(3) 124.5(3) . . ?
C(M3 C(A6 C(B6 125.0(3) . . ?
N(3) C(A6 C(B6 110.5(3) . . ?
C(M3 C(A7 N(4) 125.3(3) . . ?
C(M3 C(A7 C(B7 123.9(3) . . ?
N(4) C(A7 C(B7 110.8(3) . . ?
N(4) C(A8 C(M4 124.7(3) . . ?
N(4) C(A8 C(B8 111.4(3) . . ?
C(M4 C(A8 C(B8 123.8(3) . . ?
O(1) C(B1 C(A1 126.8(3) . . ?
O(1) C(B1 C(B2 127.2(3) . . ?
C(A1 C(B1 C(B2 106.0(3) . . ?
C(B1 C(B2 C(A2 101.0(2) . . ?
C(B1 C(B2 C(11 111.3(2) . . ?
C(A2 C(B2 C(11 112.3(3) . . ?
C(B1 C(B2 C(21 108.9(3) . . ?
C(A2 C(B2 C(21 111.3(2) . . ?
C(11 C(B2 C(21 111.5(2) . . ?
C(B4 C(B3 C(A3 106.1(3) . . ?
C(B4 C(B3 C(31 129.3(3) . . ?
C(A3 C(B3 C(31 124.5(3) . . ?
C(B3 C(B4 C(A4 106.1(3) . . ?
C(B3 C(B4 C(41 130.9(3) . . ?
C(A4 C(B4 C(41 123.0(3) . . ?
C(B6 C(B5 C(A5 106.2(3) . . ?
C(B6 C(B5 C(51 129.6(3) . . ?
C(A5 C(B5 C(51 124.2(4) . . ?
C(B5 C(B6 C(A6 107.1(3) . . ?
C(B5 C(B6 C(61 128.7(4) . . ?
C(A6 C(B6 C(61 124.2(4) . . ?
C(B8 C(B7 C(A7 107.0(3) . . ?
C(B8 C(B7 C(71 128.8(4) . . ?
C(A7 C(B7 C(71 124.0(4) . . ?
C(B7 C(B8 C(A8 105.8(3) . . ?
C(B7 C(B8 C(81 129.5(3) . . ?
C(A8 C(B8 C(81 124.7(3) . . ?
C(A2 C(M1 C(A3 125.1(3) . . ?
C(A5 C(M2 C(A4 125.1(3) . . ?
C(A6 C(M3 C(A7 125.9(3) . . ?
C(A1 C(M4 C(A8 124.0(3) . . ?
C(12 C(11 C(B2 113.6(3) . . ?
C(22 C(21 C(B2 114.0(3) . . ?
C(B3 C(31 C(32 113.1(3) . . ?
C(42 C(41 C(42 59.6(5) . . ?
C(42 C(41 C(B4 120.7(4) . . ?
C(42 C(41 C(B4 115.3(4) . . ?
C(B5 C(51 C(52 112.9(3) . . ?
C(B6 C(61 C(62 112.4(3) . . ?
C(B7 C(71 C(72 110.1(3) . . ?
C(B8 C(81 C(82 112.3(3) . . ?
C(41 C(42 C(42 63.4(5) . . ?
C(42 C(42 C(41 57.0(5) . . ?
Cl(5 Sb Cl(6 90.33(4) . . ?
Cl(5 Sb Cl(4 91.20(4) . . ?
Cl(6 Sb Cl(4 91.18(4) . . ?
Cl(5 Sb Cl(1 90.81(4) . . ?
Cl(6 Sb Cl(1 89.57(4) . . ?
Cl(4 Sb Cl(1 177.85(4) . . ?
Cl(5 Sb Cl(3 88.99(4) . . ?
Cl(6 Sb Cl(3 179.25(4) . . ?
Cl(4 Sb Cl(3 88.53(4) . . ?
Cl(1 Sb Cl(3 90.75(4) . . ?
Cl(5 Sb Cl(2 179.68(4) . . ?
Cl(6 Sb Cl(2 89.80(4) . . ?
Cl(4 Sb Cl(2 89.09(4) . . ?
Cl(1 Sb Cl(2 88.90(3) . . ?
Cl(3 Sb Cl(2 90.88(3) . . ?

loop_
_geom_bond_atom_site_label_1
_geom_bond_atom_site_label_2
_geom_bond_distance
_geom_bond_site_symmetry_2
_geom_bond_publ_flag
Cu N(2) 1.985(3) . ?
Cu N(3) 1.988(3) . ?
Cu N(4) 1.992(3) . ?
Cu N(1) 2.022(3) . ?
N(1) C(A2 1.364(4) . ?
N(1) C(A1 1.365(4) . ?
N(2) C(A3 1.365(4) . ?
N(2) C(A4 1.377(4) . ?
N(3) C(A5 1.369(5) . ?
N(3) C(A6 1.386(4) . ?
N(4) C(A8 1.366(5) . ?
N(4) C(A7 1.376(4) . ?
C(A1 C(M4 1.371(4) . ?
C(A1 C(B1 1.493(4) . ?
C(A2 C(M1 1.371(4) . ?
C(A2 C(B2 1.513(4) . ?
C(A3 C(M1 1.388(4) . ?
C(A3 C(B3 1.453(5) . ?
C(A4 C(M2 1.387(4) . ?
C(A4 C(B4 1.463(5) . ?
C(A5 C(M2 1.380(5) . ?
C(A5 C(B5 1.465(4) . ?
C(A6 C(M3 1.371(6) . ?
C(A6 C(B6 1.454(5) . ?
C(A7 C(M3 1.371(6) . ?
C(A7 C(B7 1.455(6) . ?
C(A8 C(M4 1.394(5) . ?
C(A8 C(B8 1.465(4) . ?
C(B1 O(1) 1.213(4) . ?
C(B1 C(B2 1.513(4) . ?
C(B2 C(11 1.536(4) . ?
C(B2 C(21 1.543(4) . ?
C(B3 C(B4 1.360(4) . ?
C(B3 C(31 1.505(4) . ?
C(B4 C(41 1.504(5) . ?
C(B5 C(B6 1.352(6) . ?
C(B5 C(51 1.494(6) . ?
C(B6 C(61 1.502(5) . ?
C(B7 C(B8 1.351(6) . ?
C(B7 C(71 1.496(5) . ?
C(B8 C(81 1.495(6) . ?
C(11 C(12 1.521(5) . ?
C(21 C(22 1.522(5) . ?
C(31 C(32 1.534(5) . ?
C(41 C(42 1.372(8) . ?
C(41 C(42 1.463(8) . ?
C(51 C(52 1.525(6) . ?
C(61 C(62 1.537(5) . ?
C(71 C(72 1.544(5) . ?
C(81 C(82 1.523(7) . ?
C(42 C(42 1.412(10) . ?
Sb Cl(5 2.3532(11) . ?
Sb Cl(6 2.3588(10) . ?
Sb Cl(4 2.3622(10) . ?
Sb Cl(1 2.3758(9) . ?
Sb Cl(3 2.3781(9) . ?
Sb Cl(2 2.3790(10) . ?
